data_4034238
loop_
_publ_author_name
'Barthelemy, Anne-Laure'
'Anselmi, Elsa'
'Le, Thanh-Nghi'
'Vo-Thanh, Giang'
'Guillot, R\'egis'
'Miqueu, Karinne'
'Magnier, Emmanuel'

_publ_section_title
;
 Divergent Synthesis of 1,2-Benzo[ e]thiazine and Benzo[ d]thiazole
 Analogues Containing a S-Trifluoromethyl Sulfoximine Group: Preparation
 and New Properties of the Adachi Reagent.
;
_journal_issue 7
_journal_name_full 'The Journal of organic chemistry'
_journal_page_first 4086
_journal_page_last 4094
_journal_paper_doi 10.1021/acs.joc.9b00079
_journal_volume 84
_journal_year 2019
_chemical_formula_moiety 'C15 H10 F3 N O S'
_chemical_formula_sum 'C15 H10 F3 N O S'
_chemical_formula_weight 309.30
_space_group_crystal_system monoclinic
_space_group_IT_number 14
_space_group_name_Hall '-P 2yn'
_space_group_name_H-M_alt 'P 1 21/n 1'
_symmetry_cell_setting monoclinic
_symmetry_Int_Tables_number 14
_symmetry_space_group_name_H-M 'P 1 21/n 1'
_atom_sites_solution_hydrogens geom
_audit_creation_method SHELXL-2014/7
_cell_angle_alpha 90
_cell_angle_beta 100.410(2)
_cell_angle_gamma 90
_cell_formula_units_Z 4
_cell_length_a 9.0768(4)
_cell_length_b 10.4534(5)
_cell_length_c 13.9478(6)
_cell_measurement_reflns_used 9106
_cell_measurement_temperature 100(1)
_cell_measurement_theta_max 36.35
_cell_measurement_theta_min 2.45
_cell_volume 1301.63(10)
_computing_cell_refinement 'Bruker SAINT'
_computing_data_collection 'Bruker APEX2'
_computing_data_reduction 'Bruker SAINT'
_computing_structure_refinement 'SHELXL-2014/7 (Sheldrick, 2014)'
_computing_structure_solution 'SHELXS-97 (Sheldrick 2008)'
_diffrn_ambient_temperature 100(1)
_diffrn_measured_fraction_theta_full 1.000
_diffrn_measured_fraction_theta_max 0.997
_diffrn_measurement_device_type 'Bruker PHOTON100 CMOS'
_diffrn_measurement_method '\f and \w scans'
_diffrn_radiation_probe x-ray
_diffrn_radiation_type MoK\a
_diffrn_radiation_wavelength 0.71073
_diffrn_reflns_av_R_equivalents 0.0327
_diffrn_reflns_av_unetI/netI 0.0226
_diffrn_reflns_Laue_measured_fraction_full 1.000
_diffrn_reflns_Laue_measured_fraction_max 0.997
_diffrn_reflns_limit_h_max 15
_diffrn_reflns_limit_h_min -15
_diffrn_reflns_limit_k_max 17
_diffrn_reflns_limit_k_min -17
_diffrn_reflns_limit_l_max 23
_diffrn_reflns_limit_l_min -23
_diffrn_reflns_number 45767
_diffrn_reflns_point_group_measured_fraction_full 1.000
_diffrn_reflns_point_group_measured_fraction_max 0.997
_diffrn_reflns_theta_full 25.000
_diffrn_reflns_theta_max 36.409
_diffrn_reflns_theta_min 2.450
_exptl_absorpt_coefficient_mu 0.282
_exptl_absorpt_correction_T_max 0.9701
_exptl_absorpt_correction_T_min 0.9458
_exptl_absorpt_correction_type multi-scan
_exptl_absorpt_process_details SADABS
_exptl_crystal_colour 'pale yellow'
_exptl_crystal_density_diffrn 1.578
_exptl_crystal_description block
_exptl_crystal_F_000 632
_exptl_crystal_size_max 0.150
_exptl_crystal_size_mid 0.140
_exptl_crystal_size_min 0.110
_refine_diff_density_max 0.843
_refine_diff_density_min -0.520
_refine_diff_density_rms 0.073
_refine_ls_extinction_method none
_refine_ls_goodness_of_fit_ref 1.038
_refine_ls_hydrogen_treatment constr
_refine_ls_matrix_type full
_refine_ls_number_parameters 190
_refine_ls_number_reflns 6320
_refine_ls_number_restraints 0
_refine_ls_restrained_S_all 1.038
_refine_ls_R_factor_all 0.0462
_refine_ls_R_factor_gt 0.0366
_refine_ls_shift/su_max 0.001
_refine_ls_shift/su_mean 0.000
_refine_ls_structure_factor_coef Fsqd
_refine_ls_weighting_details 'w=1/[\s^2^(Fo^2^)+(0.0456P)^2^+0.6834P] where P=(Fo^2^+2Fc^2^)/3'
_refine_ls_weighting_scheme calc
_refine_ls_wR_factor_gt 0.0930
_refine_ls_wR_factor_ref 0.0982
_reflns_Friedel_coverage 0.000
_reflns_number_gt 5416
_reflns_number_total 6320
_reflns_threshold_expression 'I > 2\s(I)'
_cod_data_source_file jo9b00079_si_002.cif
_cod_data_source_block 5e
_cod_original_sg_symbol_H-M 'P 21/n'
_cod_database_code 4034238
_shelx_space_group_comment
;
The symmetry employed for this shelxl refinement is uniquely defined
by the following loop, which should always be used as a source of
symmetry information in preference to the above space-group names.
They are only intended as comments.
;
_shelx_estimated_absorpt_t_min 0.959
_shelx_estimated_absorpt_t_max 0.970

loop_
_space_group_symop_operation_xyz
'x, y, z'
'-x+1/2, y+1/2, -z+1/2'
'-x, -y, -z'
'x-1/2, -y-1/2, z-1/2'

loop_
_atom_site_label
_atom_site_type_symbol
_atom_site_fract_x
_atom_site_fract_y
_atom_site_fract_z
_atom_site_U_iso_or_equiv
_atom_site_adp_type
_atom_site_occupancy
_atom_site_site_symmetry_order
_atom_site_calc_flag
_atom_site_refinement_flags_posn
_atom_site_refinement_flags_adp
C1 C 0.55412(9) 0.25400(8) 0.43976(6) 0.00997(13) Uani 1 1 d . .
C2 C 0.66234(10) 0.19573(8) 0.39555(6) 0.01261(14) Uani 1 1 d . .
H2 H 0.6385 0.1578 0.3344 0.015 Uiso 1 1 calc R U
C3 C 0.80780(10) 0.19729(9) 0.44773(7) 0.01571(15) Uani 1 1 d . .
H3 H 0.8843 0.1591 0.4216 0.019 Uiso 1 1 calc R U
C4 C 0.84022(10) 0.25603(9) 0.53950(7) 0.01642(16) Uani 1 1 d . .
H4 H 0.9384 0.2556 0.5734 0.020 Uiso 1 1 calc R U
C5 C 0.72978(10) 0.31499(9) 0.58145(7) 0.01425(14) Uani 1 1 d . .
H5 H 0.7537 0.3543 0.6421 0.017 Uiso 1 1 calc R U
C6 C 0.44071(9) 0.43073(8) 0.64073(6) 0.01138(13) Uani 1 1 d . .
H6 H 0.5323 0.4375 0.6829 0.014 Uiso 1 1 calc R U
C7 C 0.31421(10) 0.48994(8) 0.67534(6) 0.01140(13) Uani 1 1 d . .
C8 C 0.34597(11) 0.56265(8) 0.76167(6) 0.01383(14) Uani 1 1 d . .
H8 H 0.4442 0.5685 0.7949 0.017 Uiso 1 1 calc R U
C9 C 0.23272(11) 0.62578(9) 0.79795(7) 0.01607(16) Uani 1 1 d . .
H9 H 0.2558 0.6739 0.8547 0.019 Uiso 1 1 calc R U
C10 C 0.08546(11) 0.61700(9) 0.74953(7) 0.01634(16) Uani 1 1 d . .
H10 H 0.0097 0.6591 0.7738 0.020 Uiso 1 1 calc R U
C11 C 0.05142(10) 0.54476(9) 0.66438(7) 0.01514(15) Uani 1 1 d . .
H11 H -0.0474 0.5385 0.6321 0.018 Uiso 1 1 calc R U
C12 C 0.16419(10) 0.48189(9) 0.62720(7) 0.01354(14) Uani 1 1 d . .
H12 H 0.1402 0.4343 0.5702 0.016 Uiso 1 1 calc R U
C13 C 0.28907(10) 0.10767(9) 0.39977(7) 0.01522(15) Uani 1 1 d . .
C14 C 0.44452(9) 0.36770(8) 0.55679(6) 0.01048(13) Uani 1 1 d . .
C15 C 0.58290(9) 0.31394(8) 0.53083(6) 0.01028(13) Uani 1 1 d . .
N1 N 0.31692(8) 0.34541(7) 0.48300(5) 0.01235(12) Uani 1 1 d . .
O1 O 0.31147(8) 0.31145(7) 0.29883(5) 0.01772(13) Uani 1 1 d . .
F1 F 0.34005(9) 0.05396(7) 0.48489(5) 0.02599(15) Uani 1 1 d . .
F2 F 0.32866(9) 0.03697(7) 0.32989(5) 0.02660(15) Uani 1 1 d . .
F3 F 0.14070(7) 0.11222(8) 0.38604(7) 0.03219(18) Uani 1 1 d . .
S1 S 0.36369(2) 0.27215(2) 0.39799(2) 0.01039(5) Uani 1 1 d . .

loop_
_atom_site_aniso_label
_atom_site_aniso_U_11
_atom_site_aniso_U_22
_atom_site_aniso_U_33
_atom_site_aniso_U_23
_atom_site_aniso_U_13
_atom_site_aniso_U_12
C1 0.0096(3) 0.0095(3) 0.0111(3) 0.0010(2) 0.0027(2) 0.0001(2)
C2 0.0136(3) 0.0108(3) 0.0148(3) -0.0001(3) 0.0060(3) 0.0002(3)
C3 0.0118(3) 0.0133(3) 0.0237(4) 0.0021(3) 0.0077(3) 0.0013(3)
C4 0.0098(3) 0.0172(4) 0.0216(4) 0.0030(3) 0.0012(3) 0.0005(3)
C5 0.0122(3) 0.0163(4) 0.0134(3) 0.0011(3) -0.0002(3) -0.0008(3)
C6 0.0122(3) 0.0113(3) 0.0106(3) -0.0004(2) 0.0019(2) -0.0002(2)
C7 0.0139(3) 0.0096(3) 0.0114(3) 0.0004(2) 0.0040(3) 0.0000(2)
C8 0.0176(4) 0.0127(3) 0.0116(3) -0.0006(3) 0.0037(3) 0.0000(3)
C9 0.0215(4) 0.0141(3) 0.0139(4) -0.0018(3) 0.0066(3) -0.0007(3)
C10 0.0192(4) 0.0135(3) 0.0186(4) -0.0011(3) 0.0097(3) 0.0001(3)
C11 0.0135(3) 0.0146(3) 0.0185(4) -0.0015(3) 0.0061(3) 0.0001(3)
C12 0.0140(3) 0.0131(3) 0.0144(3) -0.0019(3) 0.0048(3) -0.0005(3)
C13 0.0123(3) 0.0146(3) 0.0195(4) -0.0050(3) 0.0048(3) -0.0024(3)
C14 0.0103(3) 0.0104(3) 0.0107(3) 0.0000(2) 0.0016(2) 0.0000(2)
C15 0.0111(3) 0.0094(3) 0.0106(3) 0.0015(2) 0.0029(2) -0.0001(2)
N1 0.0107(3) 0.0141(3) 0.0116(3) -0.0038(2) 0.0003(2) 0.0016(2)
O1 0.0199(3) 0.0214(3) 0.0105(3) 0.0012(2) -0.0010(2) 0.0042(3)
F1 0.0358(4) 0.0182(3) 0.0240(3) 0.0061(2) 0.0056(3) -0.0084(3)
F2 0.0344(4) 0.0189(3) 0.0297(3) -0.0130(3) 0.0143(3) -0.0036(3)
F3 0.0112(3) 0.0291(4) 0.0567(5) -0.0133(3) 0.0073(3) -0.0066(2)
S1 0.00987(8) 0.01112(9) 0.00990(8) -0.00075(6) 0.00103(6) 0.00109(6)

loop_
_atom_type_symbol
_atom_type_description
_atom_type_scat_dispersion_real
_atom_type_scat_dispersion_imag
_atom_type_scat_source
C C 0.0033 0.0016 'International Tables Vol C Tables 4.2.6.8 and 6.1.1.4'
H H 0.0000 0.0000 'International Tables Vol C Tables 4.2.6.8 and 6.1.1.4'
N N 0.0061 0.0033 'International Tables Vol C Tables 4.2.6.8 and 6.1.1.4'
O O 0.0106 0.0060 'International Tables Vol C Tables 4.2.6.8 and 6.1.1.4'
F F 0.0171 0.0103 'International Tables Vol C Tables 4.2.6.8 and 6.1.1.4'
S S 0.1246 0.1234 'International Tables Vol C Tables 4.2.6.8 and 6.1.1.4'

loop_
_geom_angle_atom_site_label_1
_geom_angle_atom_site_label_2
_geom_angle_atom_site_label_3
_geom_angle
C2 C1 C15 124.62(8)
C2 C1 S1 129.84(7)
C15 C1 S1 105.53(6)
C3 C2 C1 116.33(8)
C3 C2 H2 121.8
C1 C2 H2 121.8
C2 C3 C4 120.45(8)
C2 C3 H3 119.8
C4 C3 H3 119.8
C5 C4 C3 121.95(8)
C5 C4 H4 119.0
C3 C4 H4 119.0
C15 C5 C4 118.67(8)
C15 C5 H5 120.7
C4 C5 H5 120.7
C14 C6 C7 129.68(8)
C14 C6 H6 115.2
C7 C6 H6 115.2
C12 C7 C8 118.09(8)
C12 C7 C6 124.56(8)
C8 C7 C6 117.34(8)
C9 C8 C7 121.07(9)
C9 C8 H8 119.5
C7 C8 H8 119.5
C10 C9 C8 120.11(9)
C10 C9 H9 119.9
C8 C9 H9 119.9
C9 C10 C11 119.75(9)
C9 C10 H10 120.1
C11 C10 H10 120.1
C12 C11 C10 120.53(9)
C12 C11 H11 119.7
C10 C11 H11 119.7
C11 C12 C7 120.45(8)
C11 C12 H12 119.8
C7 C12 H12 119.8
F1 C13 F2 109.10(8)
F1 C13 F3 109.09(8)
F2 C13 F3 108.51(8)
F1 C13 S1 109.75(6)
F2 C13 S1 111.12(7)
F3 C13 S1 109.23(7)
C6 C14 N1 124.23(8)
C6 C14 C15 123.64(8)
N1 C14 C15 112.14(7)
C5 C15 C1 117.99(8)
C5 C15 C14 130.60(8)
C1 C15 C14 111.42(7)
C14 N1 S1 109.75(6)
O1 S1 N1 120.75(4)
O1 S1 C1 119.35(4)
N1 S1 C1 101.15(4)
O1 S1 C13 102.74(5)
N1 S1 C13 107.49(4)
C1 S1 C13 103.84(4)

loop_
_geom_bond_atom_site_label_1
_geom_bond_atom_site_label_2
_geom_bond_distance
C1 C2 1.3911(12)
C1 C15 1.3979(12)
C1 S1 1.7319(8)
C2 C3 1.3878(13)
C2 H2 0.9300
C3 C4 1.4022(14)
C3 H3 0.9300
C4 C5 1.3926(13)
C4 H4 0.9300
C5 C15 1.3915(12)
C5 H5 0.9300
C6 C14 1.3493(11)
C6 C7 1.4611(12)
C6 H6 0.9300
C7 C12 1.4078(12)
C7 C8 1.4090(12)
C8 C9 1.3915(13)
C8 H8 0.9300
C9 C10 1.3874(14)
C9 H9 0.9300
C10 C11 1.3942(13)
C10 H10 0.9300
C11 C12 1.3929(12)
C11 H11 0.9300
C12 H12 0.9300
C13 F1 1.3193(12)
C13 F2 1.3236(11)
C13 F3 1.3264(11)
C13 S1 1.8498(9)
C14 N1 1.4228(11)
C14 C15 1.4795(12)
N1 S1 1.5345(8)
O1 S1 1.4385(7)
